data_2223843
loop_
_publ_author_name
'Venter, Gertruida J. S.'
'Steyl, Gideon'
'Roodt, Andreas'

_publ_section_title
Carbonyl[4-(2,3-dimethylphenylamino)pent-3-en-2-onato-\k^2^<i>N</i>,<i>O</i>](triphenylphosphine-\k<i>P</i>)rhodium(I)
_journal_coeditor_code HY2218
_journal_issue 11
_journal_name_full 'Acta Crystallographica Section E'
_journal_page_first m1321
_journal_page_last m1322
_journal_paper_doi 10.1107/S1600536809039816
_journal_volume 65
_journal_year 2009
_chemical_formula_iupac '[Rh (C13 H16 N O) (C18 H15 P) (C O)]'
_chemical_formula_moiety 'C32 H31 N O2 P Rh'
_chemical_formula_sum 'C32 H31 N O2 P Rh'
_chemical_formula_weight 595.46
_chemical_name_systematic
;
Carbonyl[4-(2,3-dimethylphenylamino)pent-3-en-2-onato-
\k^2^<i>N</i>,<i>O</i>](triphenylphosphine-\k<i>P</i>)rhodium(I)
;
_space_group_IT_number 14
_symmetry_cell_setting monoclinic
_symmetry_space_group_name_Hall '-P 2ybc'
_symmetry_space_group_name_H-M 'P 1 21/c 1'
_atom_sites_solution_hydrogens geom
_atom_sites_solution_primary direct
_atom_sites_solution_secondary difmap
_audit_creation_method 'WinGX routine CIF_UPDATE'
_cell_angle_alpha 90
_cell_angle_beta 93.5210(10)
_cell_angle_gamma 90
_cell_formula_units_Z 4
_cell_length_a 14.9077(3)
_cell_length_b 11.6202(3)
_cell_length_c 16.0256(4)
_cell_measurement_reflns_used 8984
_cell_measurement_temperature 100(2)
_cell_measurement_theta_max 28.41
_cell_measurement_theta_min 2.22
_cell_volume 2770.88(11)
_computing_cell_refinement 'SAINT-Plus (Bruker, 2007)'
_computing_data_collection 'APEX2 (Bruker, 2007)'
_computing_data_reduction 'SAINT-Plus (Bruker, 2007)'
_computing_molecular_graphics 'DIAMOND (Brandenburg & Putz, 1999)'
_computing_publication_material 'WinGX (Farrugia, 1999)'
_computing_structure_refinement 'SHELXL97 (Sheldrick, 2008)'
_computing_structure_solution 'SIR92 (Altomare <i>et al.</i>,  1994)'
_diffrn_ambient_temperature 100(2)
_diffrn_measured_fraction_theta_full 0.994
_diffrn_measured_fraction_theta_max 0.994
_diffrn_measurement_device_type
;
Bruker X8 APEXII 4K Kappa CCD
;
_diffrn_measurement_method '\w and \f'
_diffrn_radiation_monochromator graphite
_diffrn_radiation_source 'fine-focus sealed tube'
_diffrn_radiation_type MoK\a
_diffrn_radiation_wavelength 0.71073
_diffrn_reflns_av_R_equivalents 0.0398
_diffrn_reflns_limit_h_max 19
_diffrn_reflns_limit_h_min -19
_diffrn_reflns_limit_k_max 14
_diffrn_reflns_limit_k_min -15
_diffrn_reflns_limit_l_max 18
_diffrn_reflns_limit_l_min -21
_diffrn_reflns_number 30367
_diffrn_reflns_theta_full 28.51
_diffrn_reflns_theta_max 28.51
_diffrn_reflns_theta_min 1.37
_exptl_absorpt_coefficient_mu 0.703
_exptl_absorpt_correction_T_max 0.9141
_exptl_absorpt_correction_T_min 0.8438
_exptl_absorpt_correction_type multi-scan
_exptl_absorpt_process_details '(SADABS; Bruker, 2001)'
_exptl_crystal_colour yellow
_exptl_crystal_density_diffrn 1.427
_exptl_crystal_density_method 'not measured'
_exptl_crystal_description cuboid
_exptl_crystal_F_000 1224
_exptl_crystal_size_max 0.25
_exptl_crystal_size_mid 0.15
_exptl_crystal_size_min 0.13
_refine_diff_density_max 0.603
_refine_diff_density_min -0.694
_refine_ls_extinction_method none
_refine_ls_goodness_of_fit_ref 1.043
_refine_ls_hydrogen_treatment constr
_refine_ls_matrix_type full
_refine_ls_number_parameters 305
_refine_ls_number_reflns 6985
_refine_ls_number_restraints 0
_refine_ls_restrained_S_all 1.043
_refine_ls_R_factor_gt 0.033
_refine_ls_shift/su_max 0.005
_refine_ls_structure_factor_coef Fsqd
_refine_ls_weighting_details 'calc w=1/[\s^2^(Fo^2^)+(0.0235P)^2^+2.8578P] where P=(Fo^2^+2Fc^2^)/3'
_refine_ls_weighting_scheme calc
_refine_ls_wR_factor_ref 0.0757
_reflns_number_gt 5783
_reflns_number_total 6985
_reflns_threshold_expression I>2\s(I)
_cod_data_source_file hy2218.cif
_cod_data_source_block I
_cod_original_sg_symbol_H-M 'P 21/c'
_cod_database_code 2223843
_cod_database_fobs_code 2223843

loop_
_symmetry_equiv_pos_as_xyz
'x, y, z'
'-x, y+1/2, -z+1/2'
'-x, -y, -z'
'x, -y-1/2, z-1/2'

loop_
_atom_site_type_symbol
_atom_site_label
_atom_site_fract_x
_atom_site_fract_y
_atom_site_fract_z
_atom_site_U_iso_or_equiv
_atom_site_adp_type
_atom_site_calc_flag
_atom_site_refinement_flags
_atom_site_occupancy
_atom_site_disorder_assembly
_atom_site_disorder_group
Rh Rh1 0.258727(11) 0.605541(15) 1.062396(10) 0.01882(6) Uani d . 1 A .
N N11 0.26580(15) 0.43296(18) 1.03172(15) 0.0361(5) Uani d . 1 . .
O O12 0.36554(10) 0.63702(14) 0.99328(9) 0.0221(3) Uani d . 1 . .
O O14 0.09801(11) 0.57318(15) 1.15945(10) 0.0285(4) Uani d . 1 A .
P P13 0.26175(4) 0.79721(5) 1.08760(3) 0.01818(12) Uani d . 1 . .
C C1 0.3204(2) 0.2591(2) 0.9641(2) 0.0576(10) Uani d . 1 . .
H H1A 0.3099 0.218 1.0161 0.086 Uiso calc R 1 A .
H H1B 0.3782 0.2352 0.9439 0.086 Uiso calc R 1 . .
H H1C 0.2722 0.2409 0.9219 0.086 Uiso calc R 1 . .
C C2 0.32179(18) 0.3869(2) 0.98045(17) 0.0325(6) Uani d . 1 A .
C C3 0.38454(16) 0.4508(2) 0.93713(15) 0.0267(5) Uani d . 1 . .
H H3 0.4176 0.4093 0.8982 0.032 Uiso calc R 1 A .
C C4 0.40317(14) 0.5655(2) 0.94473(14) 0.0222(5) Uani d . 1 A .
C C5 0.47221(16) 0.6203(2) 0.89254(16) 0.0318(6) Uani d . 1 . .
H H5A 0.4419 0.6684 0.8492 0.048 Uiso calc R 1 A .
H H5B 0.5068 0.5601 0.8662 0.048 Uiso calc R 1 . .
H H5C 0.5129 0.668 0.9283 0.048 Uiso calc R 1 . .
C C11A 0.22412(17) 0.3512(2) 1.08695(16) 0.0249(5) Uani d PG 0.591(3) A 1
C C12A 0.13769(16) 0.3169(2) 1.06046(13) 0.0249(5) Uani d PG 0.591(3) A 1
C C13A 0.09120(13) 0.2400(2) 1.10833(15) 0.0249(5) Uani d PG 0.591(3) A 1
C C14A 0.13113(16) 0.1974(2) 1.18269(14) 0.0249(5) Uani d PG 0.591(3) A 1
H H14A 0.0994 0.1449 1.2154 0.03 Uiso calc PR 0.591(3) A 1
C C15A 0.21756(17) 0.2318(2) 1.20919(14) 0.0249(5) Uani d PG 0.591(3) A 1
H H15A 0.2449 0.2027 1.26 0.03 Uiso calc PR 0.591(3) A 1
C C16A 0.26405(14) 0.3086(3) 1.16132(17) 0.0249(5) Uani d PG 0.591(3) A 1
H H16A 0.3231 0.3321 1.1794 0.03 Uiso calc PR 0.591(3) A 1
C C18A -0.0011(3) 0.1950(4) 1.0797(2) 0.0249(5) Uani d P 0.591(3) A 1
H H18A 0.0043 0.1423 1.0325 0.037 Uiso calc PR 0.591(3) A 1
H H18B -0.0401 0.2596 1.0622 0.037 Uiso calc PR 0.591(3) A 1
H H18C -0.0271 0.1539 1.1258 0.037 Uiso calc PR 0.591(3) A 1
C C17A 0.0953(3) 0.3664(4) 0.9799(3) 0.0249(5) Uani d P 0.591(3) A 1
H H17A 0.0902 0.4501 0.9853 0.037 Uiso calc PR 0.591(3) A 1
H H17B 0.0354 0.333 0.9688 0.037 Uiso calc PR 0.591(3) A 1
H H17C 0.1329 0.348 0.9337 0.037 Uiso calc PR 0.591(3) A 1
C C11B 0.1803(2) 0.3671(3) 1.0474(2) 0.0243(7) Uani d PG 0.409(3) A 2
C C12B 0.18861(19) 0.3040(3) 1.1212(2) 0.0243(7) Uani d PG 0.409(3) A 2
C C13B 0.1158(2) 0.2418(3) 1.14741(19) 0.0243(7) Uani d PG 0.409(3) A 2
C C14B 0.0346(2) 0.2428(3) 1.0998(2) 0.0243(7) Uani d PG 0.409(3) A 2
H H14B -0.0152 0.2003 1.1178 0.029 Uiso calc PR 0.409(3) A 2
C C15B 0.0263(2) 0.3059(3) 1.0261(2) 0.0243(7) Uani d PG 0.409(3) A 2
H H15B -0.0292 0.3065 0.9936 0.029 Uiso calc PR 0.409(3) A 2
C C16B 0.0991(3) 0.3680(3) 0.99988(19) 0.0243(7) Uani d PG 0.409(3) A 2
H H16B 0.0934 0.4111 0.9495 0.029 Uiso calc PR 0.409(3) A 2
C C17B 0.2760(4) 0.3064(6) 1.1737(4) 0.0243(7) Uani d P 0.409(3) A 2
H H17D 0.3093 0.2351 1.165 0.036 Uiso calc PR 0.409(3) A 2
H H17E 0.2636 0.3132 1.2328 0.036 Uiso calc PR 0.409(3) A 2
H H17F 0.3119 0.3724 1.1574 0.036 Uiso calc PR 0.409(3) A 2
C C18B 0.1219(4) 0.1738(5) 1.2287(3) 0.0243(7) Uani d P 0.409(3) A 2
H H18D 0.0624 0.144 1.2399 0.036 Uiso calc PR 0.409(3) A 2
H H18E 0.1436 0.2241 1.2747 0.036 Uiso calc PR 0.409(3) A 2
H H18F 0.1638 0.1094 1.2238 0.036 Uiso calc PR 0.409(3) A 2
C C14 0.16135(15) 0.58652(19) 1.12283(14) 0.0215(5) Uani d . 1 . .
C C311 0.19823(15) 0.8522(2) 1.17253(14) 0.0212(5) Uani d . 1 A .
C C312 0.23991(16) 0.8923(2) 1.24725(15) 0.0261(5) Uani d . 1 . .
H H312 0.3036 0.898 1.2531 0.031 Uiso calc R 1 A .
C C313 0.18891(18) 0.9239(2) 1.31310(16) 0.0336(6) Uani d . 1 A .
H H313 0.2177 0.9501 1.3642 0.04 Uiso calc R 1 . .
C C314 0.09599(18) 0.9173(2) 1.30437(17) 0.0372(6) Uani d . 1 . .
H H314 0.0611 0.9395 1.3493 0.045 Uiso calc R 1 A .
C C315 0.05421(17) 0.8787(2) 1.23056(18) 0.0364(6) Uani d . 1 A .
H H315 -0.0095 0.8745 1.2248 0.044 Uiso calc R 1 . .
C C316 0.10419(16) 0.8460(2) 1.16490(16) 0.0289(5) Uani d . 1 . .
H H316 0.0748 0.8192 1.1143 0.035 Uiso calc R 1 A .
C C321 0.22426(16) 0.8831(2) 0.99645(14) 0.0239(5) Uani d . 1 A .
C C322 0.17703(18) 0.9858(2) 1.00150(15) 0.0329(6) Uani d . 1 . .
H H322 0.1615 1.014 1.0544 0.04 Uiso calc R 1 A .
C C323 0.1525(2) 1.0472(2) 0.92915(17) 0.0409(7) Uani d . 1 A .
H H323 0.1194 1.1167 0.9329 0.049 Uiso calc R 1 . .
C C324 0.1756(2) 1.0084(2) 0.85193(16) 0.0383(6) Uani d . 1 . .
H H324 0.1591 1.0511 0.8028 0.046 Uiso calc R 1 A .
C C325 0.22301(19) 0.9068(2) 0.84678(16) 0.0362(6) Uani d . 1 A .
H H325 0.2393 0.8796 0.7939 0.043 Uiso calc R 1 . .
C C326 0.24695(16) 0.8442(2) 0.91864(14) 0.0280(5) Uani d . 1 . .
H H326 0.2791 0.7741 0.9144 0.034 Uiso calc R 1 A .
C C331 0.37540(15) 0.8504(2) 1.11391(13) 0.0224(5) Uani d . 1 A .
C C332 0.40227(19) 0.9603(2) 1.09345(18) 0.0389(7) Uani d . 1 . .
H H332 0.3623 1.0096 1.0618 0.047 Uiso calc R 1 A .
C C333 0.4886(2) 0.9988(3) 1.1196(2) 0.0510(8) Uani d . 1 A .
H H333 0.5073 1.074 1.1053 0.061 Uiso calc R 1 . .
C C334 0.54615(18) 0.9282(3) 1.16566(18) 0.0431(8) Uani d . 1 . .
H H334 0.6043 0.955 1.1839 0.052 Uiso calc R 1 A .
C C335 0.52026(16) 0.8193(3) 1.18548(16) 0.0353(6) Uani d . 1 A .
H H335 0.5605 0.7705 1.2172 0.042 Uiso calc R 1 . .
C C336 0.43533(15) 0.7797(2) 1.15942(14) 0.0264(5) Uani d . 1 . .
H H336 0.4181 0.7035 1.1729 0.032 Uiso calc R 1 A .

loop_
_atom_site_aniso_label
_atom_site_aniso_U_11
_atom_site_aniso_U_22
_atom_site_aniso_U_33
_atom_site_aniso_U_12
_atom_site_aniso_U_13
_atom_site_aniso_U_23
Rh1 0.01877(9) 0.01664(9) 0.02180(9) -0.00199(7) 0.00727(6) -0.00079(7)
N11 0.0465(13) 0.0177(10) 0.0478(13) -0.0072(9) 0.0327(11) -0.0047(9)
O12 0.0197(8) 0.0216(8) 0.0256(8) 0.0005(6) 0.0075(6) 0.0035(6)
O14 0.0241(9) 0.0315(10) 0.0309(9) -0.0077(7) 0.0108(7) -0.0045(7)
P13 0.0172(3) 0.0182(3) 0.0191(3) -0.0007(2) 0.0002(2) -0.0006(2)
C1 0.083(2) 0.0238(15) 0.073(2) -0.0050(15) 0.055(2) -0.0111(15)
C2 0.0384(14) 0.0220(13) 0.0393(14) -0.0005(11) 0.0201(12) -0.0043(11)
C3 0.0271(12) 0.0248(13) 0.0297(12) 0.0038(10) 0.0134(10) -0.0004(10)
C4 0.0169(10) 0.0277(12) 0.0223(11) 0.0033(9) 0.0038(9) 0.0054(9)
C5 0.0247(12) 0.0372(15) 0.0349(13) -0.0004(11) 0.0128(10) 0.0068(11)
C11A 0.0258(8) 0.0232(8) 0.0259(8) -0.0024(6) 0.0018(6) 0.0011(6)
C12A 0.0258(8) 0.0232(8) 0.0259(8) -0.0024(6) 0.0018(6) 0.0011(6)
C13A 0.0258(8) 0.0232(8) 0.0259(8) -0.0024(6) 0.0018(6) 0.0011(6)
C14A 0.0258(8) 0.0232(8) 0.0259(8) -0.0024(6) 0.0018(6) 0.0011(6)
C15A 0.0258(8) 0.0232(8) 0.0259(8) -0.0024(6) 0.0018(6) 0.0011(6)
C16A 0.0258(8) 0.0232(8) 0.0259(8) -0.0024(6) 0.0018(6) 0.0011(6)
C18A 0.0258(8) 0.0232(8) 0.0259(8) -0.0024(6) 0.0018(6) 0.0011(6)
C17A 0.0258(8) 0.0232(8) 0.0259(8) -0.0024(6) 0.0018(6) 0.0011(6)
C11B 0.0281(12) 0.0204(11) 0.0246(11) 0.0016(9) 0.0036(9) 0.0003(8)
C12B 0.0281(12) 0.0204(11) 0.0246(11) 0.0016(9) 0.0036(9) 0.0003(8)
C13B 0.0281(12) 0.0204(11) 0.0246(11) 0.0016(9) 0.0036(9) 0.0003(8)
C14B 0.0281(12) 0.0204(11) 0.0246(11) 0.0016(9) 0.0036(9) 0.0003(8)
C15B 0.0281(12) 0.0204(11) 0.0246(11) 0.0016(9) 0.0036(9) 0.0003(8)
C16B 0.0281(12) 0.0204(11) 0.0246(11) 0.0016(9) 0.0036(9) 0.0003(8)
C17B 0.0281(12) 0.0204(11) 0.0246(11) 0.0016(9) 0.0036(9) 0.0003(8)
C18B 0.0281(12) 0.0204(11) 0.0246(11) 0.0016(9) 0.0036(9) 0.0003(8)
C14 0.0238(11) 0.0192(12) 0.0216(11) -0.0045(9) 0.0027(9) -0.0031(9)
C311 0.0201(11) 0.0193(11) 0.0242(11) 0.0002(9) 0.0009(9) -0.0020(9)
C312 0.0232(12) 0.0279(13) 0.0267(12) 0.0035(10) -0.0017(9) -0.0048(10)
C313 0.0363(14) 0.0400(16) 0.0242(12) 0.0017(12) -0.0009(11) -0.0116(11)
C314 0.0320(14) 0.0462(17) 0.0345(14) 0.0044(12) 0.0106(11) -0.0135(12)
C315 0.0201(12) 0.0439(17) 0.0459(16) -0.0004(11) 0.0072(11) -0.0112(13)
C316 0.0235(12) 0.0312(14) 0.0319(13) -0.0013(10) 0.0007(10) -0.0085(11)
C321 0.0280(12) 0.0199(12) 0.0231(11) -0.0001(10) -0.0034(9) -0.0003(9)
C322 0.0483(16) 0.0230(13) 0.0267(12) 0.0066(12) -0.0043(11) -0.0046(10)
C323 0.0585(19) 0.0243(14) 0.0386(15) 0.0148(13) -0.0064(14) 0.0002(11)
C324 0.0529(18) 0.0312(15) 0.0298(13) 0.0095(13) -0.0065(12) 0.0074(11)
C325 0.0469(16) 0.0383(16) 0.0230(12) 0.0103(13) -0.0008(11) 0.0022(11)
C326 0.0340(14) 0.0248(13) 0.0246(12) 0.0081(10) -0.0023(10) 0.0009(10)
C331 0.0200(11) 0.0286(12) 0.0190(10) -0.0059(9) 0.0035(9) -0.0027(9)
C332 0.0405(16) 0.0334(16) 0.0423(15) -0.0137(12) -0.0020(13) 0.0053(12)
C333 0.0503(19) 0.0486(19) 0.0550(19) -0.0328(16) 0.0110(15) -0.0046(16)
C334 0.0240(13) 0.067(2) 0.0387(15) -0.0154(14) 0.0085(12) -0.0198(15)
C335 0.0194(12) 0.0592(19) 0.0276(12) 0.0007(12) 0.0031(10) -0.0165(12)
C336 0.0212(11) 0.0368(14) 0.0215(11) -0.0014(10) 0.0050(9) -0.0095(10)

loop_
_atom_type_symbol
_atom_type_description
_atom_type_scat_dispersion_real
_atom_type_scat_dispersion_imag
_atom_type_scat_source
C C 0.0033 0.0016 'International Tables Vol C Tables 4.2.6.8 and 6.1.1.4'
H H 0 0 'International Tables Vol C Tables 4.2.6.8 and 6.1.1.4'
N N 0.0061 0.0033 'International Tables Vol C Tables 4.2.6.8 and 6.1.1.4'
O O 0.0106 0.006 'International Tables Vol C Tables 4.2.6.8 and 6.1.1.4'
P P 0.1023 0.0942 'International Tables Vol C Tables 4.2.6.8 and 6.1.1.4'
Rh Rh -1.1178 0.9187 'International Tables Vol C Tables 4.2.6.8 and 6.1.1.4'

loop_
_geom_angle_atom_site_label_1
_geom_angle_atom_site_label_2
_geom_angle_atom_site_label_3
_geom_angle_site_symmetry_1
_geom_angle_site_symmetry_3
_geom_angle
_geom_angle_publ_flag
C14 Rh1 O12 . . 176.48(9) ?
C14 Rh1 N11 . . 93.62(9) ?
O12 Rh1 N11 . . 89.53(7) ?
C14 Rh1 P13 . . 91.86(7) ?
O12 Rh1 P13 . . 84.97(5) ?
N11 Rh1 P13 . . 174.49(6) ?
C2 N11 C11A . . 114.9(2) ?
C2 N11 C11B . . 117.8(2) ?
C2 N11 Rh1 . . 125.77(17) ?
C11A N11 Rh1 . . 117.14(17) ?
C11B N11 Rh1 . . 113.14(19) ?
C4 O12 Rh1 . . 126.75(15) ?
C311 P13 C331 . . 103.07(10) ?
C311 P13 C321 . . 104.96(11) ?
C331 P13 C321 . . 103.48(11) ?
C311 P13 Rh1 . . 118.23(8) ?
C331 P13 Rh1 . . 112.44(8) ?
C321 P13 Rh1 . . 113.14(8) ?
C2 C1 H1A . . 109.5 ?
C2 C1 H1B . . 109.5 ?
H1A C1 H1B . . 109.5 ?
C2 C1 H1C . . 109.5 ?
H1A C1 H1C . . 109.5 ?
H1B C1 H1C . . 109.5 ?
N11 C2 C3 . . 123.8(2) ?
N11 C2 C1 . . 120.3(2) ?
C3 C2 C1 . . 115.8(2) ?
C4 C3 C2 . . 127.4(2) ?
C4 C3 H3 . . 116.3 ?
C2 C3 H3 . . 116.3 ?
O12 C4 C3 . . 126.1(2) ?
O12 C4 C5 . . 113.6(2) ?
C3 C4 C5 . . 120.3(2) ?
C4 C5 H5A . . 109.5 ?
C4 C5 H5B . . 109.5 ?
H5A C5 H5B . . 109.5 ?
C4 C5 H5C . . 109.5 ?
H5A C5 H5C . . 109.5 ?
H5B C5 H5C . . 109.5 ?
C12A C11A C16A . . 120 ?
C12A C11A N11 . . 114.94(19) ?
C16A C11A N11 . . 125.06(19) ?
C11A C12A C13A . . 120 ?
C11A C12A C17A . . 118.8(2) ?
C13A C12A C17A . . 121.2(2) ?
C12A C13A C14A . . 120 ?
C12A C13A C18A . . 121.9(2) ?
C14A C13A C18A . . 118.0(2) ?
C15A C14A C13A . . 120 ?
C15A C14A H14A . . 120 ?
C13A C14A H14A . . 120 ?
C14A C15A C16A . . 120 ?
C14A C15A H15A . . 120 ?
C16A C15A H15A . . 120 ?
C15A C16A C11A . . 120 ?
C15A C16A H16A . . 120 ?
C11A C16A H16A . . 120 ?
C12B C11B C16B . . 120 ?
C12B C11B N11 . . 112.0(2) ?
C16B C11B N11 . . 128.0(2) ?
C11B C12B C13B . . 120 ?
C11B C12B C17B . . 119.6(3) ?
C13B C12B C17B . . 120.4(3) ?
C14B C13B C12B . . 120 ?
C14B C13B C18B . . 118.6(3) ?
C12B C13B C18B . . 121.4(3) ?
C13B C14B C15B . . 120 ?
C13B C14B H14B . . 120 ?
C15B C14B H14B . . 120 ?
C16B C15B C14B . . 120 ?
C16B C15B H15B . . 120 ?
C14B C15B H15B . . 120 ?
C15B C16B C11B . . 120 ?
C15B C16B H16B . . 120 ?
C11B C16B H16B . . 120 ?
C12B C17B H17D . . 109.5 ?
C12B C17B H17E . . 109.5 ?
H17D C17B H17E . . 109.5 ?
C12B C17B H17F . . 109.5 ?
H17D C17B H17F . . 109.5 ?
H17E C17B H17F . . 109.5 ?
C13B C18B H18D . . 109.5 ?
C13B C18B H18E . . 109.5 ?
H18D C18B H18E . . 109.5 ?
C13B C18B H18F . . 109.5 ?
H18D C18B H18F . . 109.5 ?
H18E C18B H18F . . 109.5 ?
O14 C14 Rh1 . . 178.1(2) ?
C312 C311 C316 . . 118.8(2) ?
C312 C311 P13 . . 122.29(17) ?
C316 C311 P13 . . 118.70(17) ?
C313 C312 C311 . . 120.4(2) ?
C313 C312 H312 . . 119.8 ?
C311 C312 H312 . . 119.8 ?
C314 C313 C312 . . 120.0(2) ?
C314 C313 H313 . . 120 ?
C312 C313 H313 . . 120 ?
C315 C314 C313 . . 120.1(2) ?
C315 C314 H314 . . 120 ?
C313 C314 H314 . . 120 ?
C314 C315 C316 . . 120.5(2) ?
C314 C315 H315 . . 119.7 ?
C316 C315 H315 . . 119.7 ?
C315 C316 C311 . . 120.2(2) ?
C315 C316 H316 . . 119.9 ?
C311 C316 H316 . . 119.9 ?
C326 C321 C322 . . 119.0(2) ?
C326 C321 P13 . . 117.40(18) ?
C322 C321 P13 . . 123.59(18) ?
C321 C322 C323 . . 120.0(2) ?
C321 C322 H322 . . 120 ?
C323 C322 H322 . . 120 ?
C324 C323 C322 . . 120.8(2) ?
C324 C323 H323 . . 119.6 ?
C322 C323 H323 . . 119.6 ?
C325 C324 C323 . . 119.3(2) ?
C325 C324 H324 . . 120.3 ?
C323 C324 H324 . . 120.3 ?
C324 C325 C326 . . 120.3(2) ?
C324 C325 H325 . . 119.9 ?
C326 C325 H325 . . 119.9 ?
C321 C326 C325 . . 120.6(2) ?
C321 C326 H326 . . 119.7 ?
C325 C326 H326 . . 119.7 ?
C332 C331 C336 . . 119.0(2) ?
C332 C331 P13 . . 122.3(2) ?
C336 C331 P13 . . 118.61(18) ?
C331 C332 C333 . . 119.8(3) ?
C331 C332 H332 . . 120.1 ?
C333 C332 H332 . . 120.1 ?
C334 C333 C332 . . 120.2(3) ?
C334 C333 H333 . . 119.9 ?
C332 C333 H333 . . 119.9 ?
C335 C334 C333 . . 120.3(3) ?
C335 C334 H334 . . 119.9 ?
C333 C334 H334 . . 119.9 ?
C334 C335 C336 . . 120.2(3) ?
C334 C335 H335 . . 119.9 ?
C336 C335 H335 . . 119.9 ?
C335 C336 C331 . . 120.5(3) ?
C335 C336 H336 . . 119.7 ?
C331 C336 H336 . . 119.7 ?

loop_
_geom_bond_atom_site_label_1
_geom_bond_atom_site_label_2
_geom_bond_site_symmetry_2
_geom_bond_distance
_geom_bond_publ_flag
Rh1 C14 . 1.807(2) ?
Rh1 O12 . 2.0280(15) ?
Rh1 N11 . 2.069(2) ?
Rh1 P13 . 2.2635(6) ?
N11 C2 . 1.320(3) ?
N11 C11A . 1.463(3) ?
N11 C11B . 1.522(3) ?
O12 C4 . 1.290(3) ?
O14 C14 . 1.152(3) ?
P13 C311 . 1.821(2) ?
P13 C331 . 1.828(2) ?
P13 C321 . 1.828(2) ?
C1 C2 . 1.508(4) ?
C1 H1A . 0.98 ?
C1 H1B . 0.98 ?
C1 H1C . 0.98 ?
C2 C3 . 1.410(3) ?
C3 C4 . 1.366(3) ?
C3 H3 . 0.95 ?
C4 C5 . 1.507(3) ?
C5 H5A . 0.98 ?
C5 H5B . 0.98 ?
C5 H5C . 0.98 ?
C11A C12A . 1.39 ?
C11A C16A . 1.39 ?
C12A C13A . 1.39 ?
C12A C17A . 1.515(5) ?
C13A C14A . 1.39 ?
C13A C18A . 1.516(4) ?
C14A C15A . 1.39 ?
C14A H14A . 0.95 ?
C15A C16A . 1.39 ?
C15A H15A . 0.95 ?
C16A H16A . 0.95 ?
C18A H18A . 0.98 ?
C18A H18B . 0.98 ?
C18A H18C . 0.98 ?
C17A H17A . 0.98 ?
C17A H17B . 0.98 ?
C17A H17C . 0.98 ?
C11B C12B . 1.39 ?
C11B C16B . 1.39 ?
C12B C13B . 1.39 ?
C12B C17B . 1.506(7) ?
C13B C14B . 1.39 ?
C13B C18B . 1.522(6) ?
C14B C15B . 1.39 ?
C14B H14B . 0.95 ?
C15B C16B . 1.39 ?
C15B H15B . 0.95 ?
C16B H16B . 0.95 ?
C17B H17D . 0.98 ?
C17B H17E . 0.98 ?
C17B H17F . 0.98 ?
C18B H18D . 0.98 ?
C18B H18E . 0.98 ?
C18B H18F . 0.98 ?
C311 C312 . 1.395(3) ?
C311 C316 . 1.401(3) ?
C312 C313 . 1.388(3) ?
C312 H312 . 0.95 ?
C313 C314 . 1.386(4) ?
C313 H313 . 0.95 ?
C314 C315 . 1.378(4) ?
C314 H314 . 0.95 ?
C315 C316 . 1.379(3) ?
C315 H315 . 0.95 ?
C316 H316 . 0.95 ?
C321 C326 . 1.388(3) ?
C321 C322 . 1.390(3) ?
C322 C323 . 1.391(4) ?
C322 H322 . 0.95 ?
C323 C324 . 1.381(4) ?
C323 H323 . 0.95 ?
C324 C325 . 1.380(4) ?
C324 H324 . 0.95 ?
C325 C326 . 1.390(3) ?
C325 H325 . 0.95 ?
C326 H326 . 0.95 ?
C331 C332 . 1.384(4) ?
C331 C336 . 1.388(3) ?
C332 C333 . 1.403(4) ?
C332 H332 . 0.95 ?
C333 C334 . 1.369(5) ?
C333 H333 . 0.95 ?
C334 C335 . 1.366(4) ?
C334 H334 . 0.95 ?
C335 C336 . 1.387(3) ?
C335 H335 . 0.95 ?
C336 H336 . 0.95 ?

loop_
_geom_hbond_atom_site_label_D
_geom_hbond_atom_site_label_H
_geom_hbond_atom_site_label_A
_geom_hbond_site_symmetry_A
_geom_hbond_distance_DH
_geom_hbond_distance_HA
_geom_hbond_distance_DA
_geom_hbond_angle_DHA
C326 H326 O12 . 0.95 2.36 3.177(3) 143

loop_
_geom_torsion_atom_site_label_1
_geom_torsion_atom_site_label_2
_geom_torsion_atom_site_label_3
_geom_torsion_atom_site_label_4
_geom_torsion_site_symmetry_1
_geom_torsion_site_symmetry_2
_geom_torsion_site_symmetry_3
_geom_torsion_site_symmetry_4
_geom_torsion
_geom_torsion_publ_flag
C14 Rh1 N11 C2 . . . . 174.7(3) ?
O12 Rh1 N11 C2 . . . . -3.8(3) ?
C14 Rh1 N11 C11A . . . . -23.0(2) ?
O12 Rh1 N11 C11A . . . . 158.5(2) ?
C14 Rh1 N11 C11B . . . . 15.6(2) ?
O12 Rh1 N11 C11B . . . . -162.8(2) ?
N11 Rh1 O12 C4 . . . . 8.13(19) ?
P13 Rh1 O12 C4 . . . . -171.45(18) ?
C14 Rh1 P13 C311 . . . . 16.41(11) ?
O12 Rh1 P13 C311 . . . . -165.13(10) ?
C14 Rh1 P13 C331 . . . . 136.38(11) ?
O12 Rh1 P13 C331 . . . . -45.16(9) ?
C14 Rh1 P13 C321 . . . . -106.82(11) ?
O12 Rh1 P13 C321 . . . . 71.63(10) ?
C11A N11 C2 C3 . . . . -164.1(3) ?
C11B N11 C2 C3 . . . . 156.7(3) ?
Rh1 N11 C2 C3 . . . . -1.5(4) ?
C11A N11 C2 C1 . . . . 16.8(4) ?
C11B N11 C2 C1 . . . . -22.4(4) ?
Rh1 N11 C2 C1 . . . . 179.4(2) ?
N11 C2 C3 C4 . . . . 5.4(5) ?
C1 C2 C3 C4 . . . . -175.5(3) ?
Rh1 O12 C4 C3 . . . . -7.5(3) ?
Rh1 O12 C4 C5 . . . . 171.45(15) ?
C2 C3 C4 O12 . . . . -0.5(4) ?
C2 C3 C4 C5 . . . . -179.4(3) ?
C2 N11 C11A C12A . . . . -98.8(3) ?
C11B N11 C11A C12A . . . . 4.8(3) ?
Rh1 N11 C11A C12A . . . . 97.0(2) ?
C2 N11 C11A C16A . . . . 81.7(3) ?
C11B N11 C11A C16A . . . . -174.7(4) ?
Rh1 N11 C11A C16A . . . . -82.5(2) ?
C16A C11A C12A C13A . . . . 0 ?
N11 C11A C12A C13A . . . . -179.5(3) ?
C16A C11A C12A C17A . . . . 178.9(3) ?
N11 C11A C12A C17A . . . . -0.6(3) ?
C11A C12A C13A C14A . . . . 0 ?
C17A C12A C13A C14A . . . . -178.9(3) ?
C11A C12A C13A C18A . . . . -176.5(3) ?
C17A C12A C13A C18A . . . . 4.6(4) ?
C12A C13A C14A C15A . . . . 0 ?
C18A C13A C14A C15A . . . . 176.7(3) ?
C13A C14A C15A C16A . . . . 0 ?
C14A C15A C16A C11A . . . . 0 ?
C12A C11A C16A C15A . . . . 0 ?
N11 C11A C16A C15A . . . . 179.5(3) ?
C2 N11 C11B C12B . . . . 98.0(3) ?
C11A N11 C11B C12B . . . . 3.6(3) ?
Rh1 N11 C11B C12B . . . . -101.2(2) ?
C2 N11 C11B C16B . . . . -84.8(3) ?
C11A N11 C11B C16B . . . . -179.2(5) ?
Rh1 N11 C11B C16B . . . . 76.1(3) ?
C16B C11B C12B C13B . . . . 0 ?
N11 C11B C12B C13B . . . . 177.5(3) ?
C16B C11B C12B C17B . . . . -178.1(4) ?
N11 C11B C12B C17B . . . . -0.6(4) ?
C11B C12B C13B C14B . . . . 0 ?
C17B C12B C13B C14B . . . . 178.1(4) ?
C11B C12B C13B C18B . . . . -178.8(4) ?
C17B C12B C13B C18B . . . . -0.7(5) ?
C12B C13B C14B C15B . . . . 0 ?
C18B C13B C14B C15B . . . . 178.8(4) ?
C13B C14B C15B C16B . . . . 0 ?
C14B C15B C16B C11B . . . . 0 ?
C12B C11B C16B C15B . . . . 0 ?
N11 C11B C16B C15B . . . . -177.0(4) ?
C331 P13 C311 C312 . . . . -16.6(2) ?
C321 P13 C311 C312 . . . . -124.6(2) ?
Rh1 P13 C311 C312 . . . . 108.17(19) ?
C331 P13 C311 C316 . . . . 168.3(2) ?
C321 P13 C311 C316 . . . . 60.2(2) ?
Rh1 P13 C311 C316 . . . . -67.0(2) ?
C316 C311 C312 C313 . . . . 0.9(4) ?
P13 C311 C312 C313 . . . . -174.3(2) ?
C311 C312 C313 C314 . . . . -0.9(4) ?
C312 C313 C314 C315 . . . . 0.4(4) ?
C313 C314 C315 C316 . . . . 0.1(5) ?
C314 C315 C316 C311 . . . . -0.2(4) ?
C312 C311 C316 C315 . . . . -0.3(4) ?
P13 C311 C316 C315 . . . . 175.1(2) ?
C311 P13 C321 C326 . . . . -166.46(19) ?
C331 P13 C321 C326 . . . . 85.8(2) ?
Rh1 P13 C321 C326 . . . . -36.2(2) ?
C311 P13 C321 C322 . . . . 15.4(2) ?
C331 P13 C321 C322 . . . . -92.3(2) ?
Rh1 P13 C321 C322 . . . . 145.7(2) ?
C326 C321 C322 C323 . . . . 0.6(4) ?
P13 C321 C322 C323 . . . . 178.7(2) ?
C321 C322 C323 C324 . . . . -1.0(4) ?
C322 C323 C324 C325 . . . . 0.6(5) ?
C323 C324 C325 C326 . . . . 0.2(5) ?
C322 C321 C326 C325 . . . . 0.1(4) ?
P13 C321 C326 C325 . . . . -178.1(2) ?
C324 C325 C326 C321 . . . . -0.5(4) ?
C311 P13 C331 C332 . . . . -83.3(2) ?
C321 P13 C331 C332 . . . . 25.9(2) ?
Rh1 P13 C331 C332 . . . . 148.32(19) ?
C311 P13 C331 C336 . . . . 93.63(19) ?
C321 P13 C331 C336 . . . . -157.22(18) ?
Rh1 P13 C331 C336 . . . . -34.78(19) ?
C336 C331 C332 C333 . . . . -0.7(4) ?
P13 C331 C332 C333 . . . . 176.2(2) ?
C331 C332 C333 C334 . . . . -0.4(4) ?
C332 C333 C334 C335 . . . . 0.9(4) ?
C333 C334 C335 C336 . . . . -0.3(4) ?
C334 C335 C336 C331 . . . . -0.8(3) ?
C332 C331 C336 C335 . . . . 1.3(3) ?
P13 C331 C336 C335 . . . . -175.74(17) ?
